data_4309270
loop_
_publ_author_name
'J\'ozef Utko'
'S\/lawomir Szafert'
'Lucjan B. Jerzykiewicz'
'Piotr Sobota'

_publ_contact_author_email plas@wchuwr.chem.uni.wroc.pl
_publ_contact_author_name 'Piotr Sobota'
_publ_contact_author_phone +48-(0)-71-375-73-06
_publ_section_title
;
Synthesis of Homoleptic Barium Alkoxides and Aryloxides and Their Reactions
with Al(CH3)3: a Convenient Route to Heterometallic Species
;
_journal_name_full 'Inorganic Chemistry'
_journal_page_first 5194
_journal_page_last 5196
_journal_paper_doi 10.1021/ic0503129
_journal_volume 44
_journal_year 2005
_chemical_formula_moiety '2(C34 H56 Al2 Ba O6), C7 H8'
_chemical_formula_sum 'C75 H120 Al4 Ba2 O12'
_chemical_formula_weight 1596.31
_chemical_name_systematic
;
 ?
;
_space_group_IT_number 4
_symmetry_cell_setting monoclinic
_symmetry_Int_Tables_number 4
_symmetry_space_group_name_Hall 'P 2yb'
_symmetry_space_group_name_H-M 'P 1 21 1'
_atom_sites_solution_hydrogens geom
_atom_sites_solution_primary direct
_atom_sites_solution_secondary difmap
_audit_creation_method SHELXL-97
_cell_angle_alpha 90.00
_cell_angle_beta 97.99(3)
_cell_angle_gamma 90.00
_cell_formula_units_Z 2
_cell_length_a 10.698(3)
_cell_length_b 38.025(6)
_cell_length_c 10.968(3)
_cell_measurement_reflns_used 3471
_cell_measurement_temperature 100(2)
_cell_measurement_theta_max 28
_cell_measurement_theta_min 2
_cell_volume 4418.4(19)
_computing_cell_refinement 'Oxford Diffraion software, CrystAlis 1.171'
_computing_data_collection 'Oxford Diffraion software, CrystAlis 1.171'
_computing_data_reduction 'Oxford Diffraion software, CrystAlis 1.171'
_computing_molecular_graphics 'SHELXTL-NT V5.1, Bruker AXS 1999'
_computing_publication_material 'SHELXTL-NT V5.1, Bruker AXS 1999'
_computing_structure_refinement 'SHELXTL-NT V5.1, Bruker AXS 1999'
_computing_structure_solution 'SHELXTL-NT V5.1, Bruker AXS 1999'
_diffrn_ambient_temperature 100(2)
_diffrn_measured_fraction_theta_full 0.920
_diffrn_measured_fraction_theta_max 0.920
_diffrn_measurement_device_type 'Kuma KM4CCD kappa-axis diffractometer'
_diffrn_measurement_method \w
_diffrn_radiation_monochromator graphite
_diffrn_radiation_source 'fine-focus sealed tube'
_diffrn_radiation_type MoK\a
_diffrn_radiation_wavelength 0.71073
_diffrn_reflns_av_R_equivalents 0.0819
_diffrn_reflns_av_sigmaI/netI 0.1807
_diffrn_reflns_limit_h_max 13
_diffrn_reflns_limit_h_min -11
_diffrn_reflns_limit_k_max 48
_diffrn_reflns_limit_k_min -48
_diffrn_reflns_limit_l_max 14
_diffrn_reflns_limit_l_min -14
_diffrn_reflns_number 28735
_diffrn_reflns_theta_full 28.56
_diffrn_reflns_theta_max 28.56
_diffrn_reflns_theta_min 3.06
_exptl_absorpt_coefficient_mu 0.975
_exptl_absorpt_correction_T_max 0.8114
_exptl_absorpt_correction_T_min 0.4334
_exptl_absorpt_correction_type analytical
_exptl_crystal_colour colorless
_exptl_crystal_density_diffrn 1.200
_exptl_crystal_density_method 'not measured'
_exptl_crystal_description block
_exptl_crystal_F_000 1660
_exptl_crystal_size_max 0.4
_exptl_crystal_size_mid 0.3
_exptl_crystal_size_min 0.3
_refine_diff_density_max 1.711
_refine_diff_density_min -1.083
_refine_diff_density_rms 0.135
_refine_ls_abs_structure_details 'Flack H D (1983), Acta Cryst. A39, 876-881'
_refine_ls_abs_structure_Flack 0.00
_refine_ls_extinction_method none
_refine_ls_goodness_of_fit_ref 0.931
_refine_ls_hydrogen_treatment mixed
_refine_ls_matrix_type full
_refine_ls_number_parameters 859
_refine_ls_number_reflns 17168
_refine_ls_number_restraints 1
_refine_ls_restrained_S_all 0.931
_refine_ls_R_factor_all 0.1105
_refine_ls_R_factor_gt 0.0677
_refine_ls_shift/su_max 0.079
_refine_ls_shift/su_mean 0.004
_refine_ls_structure_factor_coef Fsqd
_refine_ls_weighting_details 'calc w=1/[\s^2^(Fo^2^)+(0.0572P)^2^+0.0000P] where P=(Fo^2^+2Fc^2^)/3'
_refine_ls_weighting_scheme calc
_refine_ls_wR_factor_gt 0.1323
_refine_ls_wR_factor_ref 0.1450
_reflns_number_gt 10295
_reflns_number_total 17168
_reflns_threshold_expression >2sigma(I)
_cod_data_source_file ic0503129rom20050301_122331_4.cif
_cod_data_source_block for_complex_4
_cod_depositor_comments
;
The following automatic conversions were performed:
'_symmetry_cell_setting' value 'Monoclinic' changed to 'monoclinic'
according to '/home/saulius/struct/CIF-dictionaries/cif_core.dic'
dictionary named 'cif_core.dic' version 2.4.1 from 2010-06-29.

Automatic conversion script
Id: cif_fix_enum 1527 2010-12-29 10:47:43Z saulius 
;
_cod_original_sg_symbol_H-M 'P 21'
_cod_database_code 4309270

loop_
_symmetry_equiv_pos_as_xyz
'x, y, z'
'-x, y+1/2, -z'

loop_
_atom_site_label
_atom_site_type_symbol
_atom_site_fract_x
_atom_site_fract_y
_atom_site_fract_z
_atom_site_U_iso_or_equiv
_atom_site_adp_type
_atom_site_occupancy
_atom_site_symmetry_multiplicity
_atom_site_calc_flag
_atom_site_refinement_flags
_atom_site_disorder_assembly
_atom_site_disorder_group
Ba1 Ba 0.31450(5) 0.250368(15) 0.86790(5) 0.02261(15) Uani 1 1 d . A 1
Ba2 Ba -0.76827(5) 0.547562(15) 1.39349(5) 0.02199(14) Uani 1 1 d . B 1
O10 O 0.2635(7) 0.28470(19) 1.0819(6) 0.0275(19) Uani 1 1 d . A 1
O11 O 0.2130(6) 0.21292(17) 1.0419(6) 0.0182(16) Uani 1 1 d . A 1
O20 O 0.5618(6) 0.24217(19) 0.9791(6) 0.028(2) Uani 1 1 d . A 1
O21 O 0.4771(6) 0.30272(17) 0.8451(6) 0.0239(16) Uani 1 1 d . A 1
O30 O -0.8231(7) 0.5139(2) 1.6033(7) 0.0277(18) Uani 1 1 d . B 1
O31 O -0.8679(6) 0.58493(18) 1.5647(6) 0.0256(18) Uani 1 1 d . B 1
O40 O -0.5212(6) 0.55530(18) 1.5042(6) 0.0227(18) Uani 1 1 d . B 1
O41 O -0.6023(6) 0.49615(18) 1.3691(6) 0.0309(18) Uani 1 1 d . B 1
O50 O 0.0665(6) 0.2474(3) 0.7818(7) 0.059(3) Uani 1 1 d . A 1
O60 O 0.4107(7) 0.2254(2) 0.6681(7) 0.045(2) Uani 1 1 d . A 1
O70 O -1.0127(6) 0.5542(2) 1.3019(6) 0.033(2) Uani 1 1 d . B 1
O80 O -0.6736(6) 0.5704(2) 1.1923(7) 0.0302(19) Uani 1 1 d . B 1
C11 C 0.2903(10) 0.3198(3) 1.1383(10) 0.030(3) Uani 1 1 d . A 1
C12 C 0.2062(12) 0.3230(3) 1.2427(12) 0.045(4) Uani 1 1 d . A 1
H12A H 0.1326 0.3385 1.2183 0.053 Uiso 1 1 calc R A 1
H12B H 0.2548 0.3319 1.3199 0.053 Uiso 1 1 calc R A 1
C13 C 0.1636(10) 0.2827(3) 1.2562(10) 0.030(3) Uani 1 1 d . A 1
C14 C 0.0956(10) 0.2680(4) 1.3371(10) 0.035(3) Uani 1 1 d . A 1
H14A H 0.0679 0.2811 1.4020 0.042 Uiso 1 1 calc R A 1
C15 C 0.0686(10) 0.2327(3) 1.3205(10) 0.033(3) Uani 1 1 d . A 1
H15A H 0.0212 0.2213 1.3759 0.040 Uiso 1 1 calc R A 1
C16 C 0.1083(9) 0.2132(3) 1.2254(10) 0.023(3) Uani 1 1 d . A 1
H16A H 0.0904 0.1887 1.2195 0.028 Uiso 1 1 calc R A 1
C17 C 0.1743(9) 0.2291(3) 1.1386(9) 0.021(2) Uani 1 1 d . A 1
C18 C 0.2002(9) 0.2651(3) 1.1597(9) 0.022(2) Uani 1 1 d . A 1
C19 C 0.4255(12) 0.3188(4) 1.2033(12) 0.063(4) Uani 1 1 d . A 1
H19A H 0.4839 0.3198 1.1420 0.094 Uiso 1 1 calc R A 1
H19B H 0.4392 0.2970 1.2507 0.094 Uiso 1 1 calc R A 1
H19C H 0.4404 0.3390 1.2589 0.094 Uiso 1 1 calc R A 1
C20 C 0.2729(18) 0.3465(4) 1.0385(15) 0.090(6) Uani 1 1 d . A 1
H20A H 0.3420 0.3446 0.9887 0.134 Uiso 1 1 calc R A 1
H20B H 0.2731 0.3701 1.0746 0.134 Uiso 1 1 calc R A 1
H20C H 0.1922 0.3424 0.9862 0.134 Uiso 1 1 calc R A 1
C21 C 0.6277(9) 0.2189(3) 1.0780(9) 0.022(2) Uani 1 1 d . A 1
C22 C 0.7564(10) 0.2346(3) 1.1170(10) 0.029(3) Uani 1 1 d . A 1
H22A H 0.7763 0.2357 1.2078 0.035 Uiso 1 1 calc R A 1
H22B H 0.8229 0.2210 1.0838 0.035 Uiso 1 1 calc R A 1
C23 C 0.7436(10) 0.2699(3) 1.0630(10) 0.026(3) Uani 1 1 d . A 1
C24 C 0.8255(10) 0.2990(3) 1.0774(10) 0.036(3) Uani 1 1 d . A 1
H24A H 0.9042 0.2980 1.1294 0.043 Uiso 1 1 calc R A 1
C25 C 0.7849(10) 0.3301(3) 1.0107(11) 0.044(3) Uani 1 1 d . A 1
H25A H 0.8384 0.3501 1.0197 0.053 Uiso 1 1 calc R A 1
C26 C 0.6740(10) 0.3324(3) 0.9351(11) 0.032(3) Uani 1 1 d . A 1
H26A H 0.6523 0.3537 0.8922 0.039 Uiso 1 1 calc R A 1
C27 C 0.5911(9) 0.3039(3) 0.9191(10) 0.027(2) Uani 1 1 d . A 1
C28 C 0.6328(10) 0.2731(3) 0.9881(10) 0.025(2) Uani 1 1 d . A 1
C29 C 0.5443(10) 0.2181(3) 1.1770(10) 0.037(3) Uani 1 1 d . A 1
H29A H 0.5395 0.2417 1.2119 0.056 Uiso 1 1 calc R A 1
H29B H 0.5792 0.2017 1.2419 0.056 Uiso 1 1 calc R A 1
H29C H 0.4595 0.2104 1.1418 0.056 Uiso 1 1 calc R A 1
C30 C 0.6318(11) 0.1833(3) 1.0202(10) 0.041(3) Uani 1 1 d . A 1
H30A H 0.6716 0.1851 0.9452 0.061 Uiso 1 1 calc R A 1
H30B H 0.5456 0.1743 0.9994 0.061 Uiso 1 1 calc R A 1
H30C H 0.6807 0.1672 1.0782 0.061 Uiso 1 1 calc R A 1
C31 C -0.7947(11) 0.4779(3) 1.6677(10) 0.027(3) Uani 1 1 d . B 1
C32 C -0.8861(13) 0.4780(3) 1.7635(11) 0.047(4) Uani 1 1 d . B 1
H32A H -0.9615 0.4636 1.7350 0.057 Uiso 1 1 calc R B 1
H32B H -0.8446 0.4685 1.8430 0.057 Uiso 1 1 calc R B 1
C33 C -0.9202(10) 0.5138(3) 1.7761(10) 0.031(3) Uani 1 1 d . B 1
C34 C -0.9898(10) 0.5318(3) 1.8644(11) 0.034(3) Uani 1 1 d . B 1
H34A H -1.0174 0.5195 1.9311 0.041 Uiso 1 1 calc R B 1
C35 C -1.0135(10) 0.5672(3) 1.8475(9) 0.027(3) Uani 1 1 d . B 1
H35A H -1.0564 0.5794 1.9048 0.033 Uiso 1 1 calc R B 1
C36 C -0.9769(10) 0.5853(3) 1.7497(10) 0.029(3) Uani 1 1 d . B 1
H36A H -0.9985 0.6095 1.7388 0.035 Uiso 1 1 calc R B 1
C37 C -0.9080(9) 0.5688(3) 1.6657(10) 0.022(2) Uani 1 1 d . B 1
C38 C -0.8861(10) 0.5340(3) 1.6826(9) 0.023(2) Uani 1 1 d . B 1
C39 C -0.6592(11) 0.4786(3) 1.7149(11) 0.039(3) Uani 1 1 d . B 1
H39A H -0.6437 0.4954 1.7831 0.059 Uiso 1 1 calc R B 1
H39B H -0.6115 0.4857 1.6489 0.059 Uiso 1 1 calc R B 1
H39C H -0.6319 0.4551 1.7441 0.059 Uiso 1 1 calc R B 1
C40 C -0.8328(17) 0.4506(3) 1.5694(13) 0.078(5) Uani 1 1 d . B 1
H40A H -0.8235 0.4270 1.6060 0.117 Uiso 1 1 calc R B 1
H40B H -0.7787 0.4527 1.5046 0.117 Uiso 1 1 calc R B 1
H40C H -0.9210 0.4543 1.5339 0.117 Uiso 1 1 calc R B 1
C41 C -0.4555(10) 0.5784(3) 1.5994(10) 0.030(3) Uani 1 1 d . B 1
C42 C -0.3264(10) 0.5638(4) 1.6373(12) 0.039(4) Uani 1 1 d . B 1
H42A H -0.3072 0.5620 1.7280 0.047 Uiso 1 1 calc R B 1
H42B H -0.2615 0.5785 1.6062 0.047 Uiso 1 1 calc R B 1
C43 C -0.3330(10) 0.5271(3) 1.5774(11) 0.031(3) Uani 1 1 d . B 1
C44 C -0.2518(11) 0.4981(4) 1.5840(9) 0.042(3) Uani 1 1 d . B 1
H44A H -0.1739 0.4987 1.6375 0.050 Uiso 1 1 calc R B 1
C45 C -0.2832(11) 0.4697(3) 1.5157(11) 0.038(3) Uani 1 1 d . B 1
H45A H -0.2256 0.4506 1.5177 0.046 Uiso 1 1 calc R B 1
C46 C -0.3978(10) 0.4676(3) 1.4425(10) 0.032(3) Uani 1 1 d . B 1
H46A H -0.4187 0.4470 1.3949 0.038 Uiso 1 1 calc R B 1
C47 C -0.4865(9) 0.4960(3) 1.4366(9) 0.023(2) Uani 1 1 d . B 1
C48 C -0.4492(9) 0.5251(3) 1.5036(8) 0.018(2) Uani 1 1 d . B 1
C49 C -0.4539(11) 0.6151(3) 1.5453(11) 0.050(4) Uani 1 1 d . B 1
H49A H -0.4186 0.6141 1.4676 0.075 Uiso 1 1 calc R B 1
H49B H -0.4018 0.6305 1.6032 0.075 Uiso 1 1 calc R B 1
H49C H -0.5402 0.6243 1.5301 0.075 Uiso 1 1 calc R B 1
C50 C -0.5347(10) 0.5778(3) 1.7062(10) 0.039(3) Uani 1 1 d . B 1
H50A H -0.6185 0.5876 1.6783 0.059 Uiso 1 1 calc R B 1
H50B H -0.4927 0.5919 1.7748 0.059 Uiso 1 1 calc R B 1
H50C H -0.5434 0.5535 1.7336 0.059 Uiso 1 1 calc R B 1
C51 C -0.0068(13) 0.2324(4) 0.6587(14) 0.069(5) Uani 1 1 d . A 1
H51A H 0.0295 0.2411 0.5862 0.083 Uiso 1 1 calc R A 1
H51B H -0.0064 0.2063 0.6584 0.083 Uiso 1 1 calc R A 1
C52 C -0.1319(13) 0.2460(8) 0.6614(15) 0.122(9) Uani 1 1 d . A 1
H52A H -0.1919 0.2261 0.6581 0.146 Uiso 1 1 calc R A 1
H52B H -0.1562 0.2606 0.5872 0.146 Uiso 1 1 calc R A 1
C53 C -0.143(2) 0.2674(6) 0.7725(17) 0.125(8) Uani 1 1 d . A 1
H53A H -0.1541 0.2926 0.7504 0.151 Uiso 1 1 calc R A 1
H53B H -0.2161 0.2596 0.8117 0.151 Uiso 1 1 calc R A 1
C54 C -0.0304(13) 0.2624(4) 0.8524(13) 0.060(4) Uani 1 1 d . A 1
H54A H -0.0450 0.2461 0.9195 0.072 Uiso 1 1 calc R A 1
H54B H -0.0004 0.2851 0.8897 0.072 Uiso 1 1 calc R A 1
C60 C 0.3373(11) 0.2133(4) 0.5586(10) 0.065(5) Uani 1 1 d . A 1
H60A H 0.2550 0.2256 0.5457 0.078 Uiso 1 1 calc R A 1
H60B H 0.3216 0.1877 0.5643 0.078 Uiso 1 1 calc R A 1
C61 C 0.4076(10) 0.2206(4) 0.4569(11) 0.050(4) Uani 1 1 d . A 1
H61A H 0.3836 0.2436 0.4189 0.060 Uiso 1 1 calc R A 1
H61B H 0.3931 0.2020 0.3931 0.060 Uiso 1 1 calc R A 1
C62 C 0.5432(12) 0.2207(4) 0.5176(10) 0.045(4) Uani 1 1 d . A 1
H62A H 0.5843 0.1981 0.5026 0.054 Uiso 1 1 calc R A 1
H62B H 0.5904 0.2399 0.4838 0.054 Uiso 1 1 calc R A 1
C63 C 0.5422(10) 0.2258(4) 0.6483(10) 0.050(4) Uani 1 1 d . A 1
H63A H 0.5819 0.2485 0.6750 0.060 Uiso 1 1 calc R A 1
H63B H 0.5894 0.2067 0.6957 0.060 Uiso 1 1 calc R A 1
C71 C -1.0762(12) 0.5630(4) 1.1878(12) 0.048(4) Uani 1 1 d . B 1
H71A H -1.0260 0.5553 1.1232 0.058 Uiso 1 1 calc R B 1
H71B H -1.0856 0.5889 1.1821 0.058 Uiso 1 1 calc R B 1
C72 C -1.2025(11) 0.5464(6) 1.1654(12) 0.072(4) Uani 1 1 d . B 1
H72A H -1.2667 0.5632 1.1264 0.087 Uiso 1 1 calc R B 1
H72B H -1.2018 0.5254 1.1121 0.087 Uiso 1 1 calc R B 1
C73 C -1.2262(10) 0.5370(7) 1.2849(13) 0.150(12) Uani 1 1 d . B 1
H73A H -1.2679 0.5138 1.2828 0.180 Uiso 1 1 calc R B 1
H73B H -1.2827 0.5546 1.3156 0.180 Uiso 1 1 calc R B 1
C74 C -1.1004(10) 0.5358(3) 1.3694(11) 0.043(3) Uani 1 1 d . B 1
H74A H -1.1069 0.5477 1.4486 0.051 Uiso 1 1 calc R B 1
H74B H -1.0731 0.5112 1.3862 0.051 Uiso 1 1 calc R B 1
C81 C -0.5434(11) 0.5703(3) 1.1743(11) 0.041(3) Uani 1 1 d . B 1
H81A H -0.5041 0.5475 1.2004 0.049 Uiso 1 1 calc R B 1
H81B H -0.4972 0.5892 1.2240 0.049 Uiso 1 1 calc R B 1
C82 C -0.5375(11) 0.5765(4) 1.0364(12) 0.051(4) Uani 1 1 d . B 1
H82A H -0.4950 0.5991 1.0232 0.062 Uiso 1 1 calc R B 1
H82B H -0.4917 0.5572 1.0013 0.062 Uiso 1 1 calc R B 1
C83 C -0.6722(11) 0.5774(3) 0.9801(10) 0.041(3) Uani 1 1 d . B 1
H83A H -0.6853 0.5940 0.9099 0.049 Uiso 1 1 calc R B 1
H83B H -0.7018 0.5537 0.9514 0.049 Uiso 1 1 calc R B 1
C84 C -0.7376(12) 0.5895(4) 1.0819(11) 0.052(4) Uani 1 1 d . B 1
H84A H -0.8284 0.5834 1.0663 0.062 Uiso 1 1 calc R B 1
H84B H -0.7288 0.6152 1.0930 0.062 Uiso 1 1 calc R B 1
C91 C -0.2069(16) 0.4321(5) 1.8606(18) 0.082(6) Uani 1 1 d . C 1
C92 C -0.2166(17) 0.4089(6) 1.7610(17) 0.087(6) Uani 1 1 d . C 1
H92A H -0.2933 0.4085 1.7059 0.104 Uiso 1 1 calc R C 1
C93 C -0.129(2) 0.3885(5) 1.740(2) 0.108(7) Uani 1 1 d . C 1
H93A H -0.1417 0.3736 1.6701 0.129 Uiso 1 1 calc R C 1
C94 C -0.0136(19) 0.3876(4) 1.819(2) 0.102(7) Uani 1 1 d . C 1
H94A H 0.0558 0.3733 1.8051 0.123 Uiso 1 1 calc R C 1
C95 C -0.012(3) 0.4104(6) 1.9221(18) 0.134(11) Uani 1 1 d . C 1
H95A H 0.0590 0.4099 1.9843 0.161 Uiso 1 1 calc R C 1
C96 C -0.1037(16) 0.4318(5) 1.935(2) 0.110(8) Uani 1 1 d . C 1
H96A H -0.0936 0.4479 2.0017 0.132 Uiso 1 1 calc R C 1
C97 C -0.3030(16) 0.4547(6) 1.8802(17) 0.119(8) Uani 1 1 d . C 1
H97A H -0.3232 0.4515 1.9639 0.178 Uiso 1 1 calc R C 1
H97B H -0.3780 0.4497 1.8207 0.178 Uiso 1 1 calc R C 1
H97C H -0.2761 0.4790 1.8699 0.178 Uiso 1 1 calc R C 1
Al1 Al 0.1859(3) 0.16749(8) 0.9931(3) 0.0225(7) Uani 1 1 d . D 2
Al2 Al 0.4195(3) 0.33142(10) 0.7180(4) 0.0410(10) Uani 1 1 d . E 2
Al10 Al -0.8957(3) 0.63055(8) 1.5165(3) 0.0199(7) Uani 1 1 d . F 2
Al20 Al -0.6656(3) 0.46537(10) 1.2440(3) 0.0376(9) Uani 1 1 d . G 2
C1 C 0.0022(9) 0.1591(3) 0.9615(9) 0.030(3) Uani 1 1 d . D 2
H11 H -0.0416 0.1814 0.9409 0.044 Uiso 1 1 calc R D 2
H12 H -0.0262 0.1491 1.0353 0.044 Uiso 1 1 calc R D 2
H13 H -0.0168 0.1426 0.8927 0.044 Uiso 1 1 calc R D 2
C2 C 0.2770(11) 0.1363(3) 1.1202(11) 0.044(4) Uani 1 1 d . D 2
H21 H 0.2276 0.1337 1.1885 0.067 Uiso 1 1 calc R D 2
H22 H 0.3594 0.1466 1.1508 0.067 Uiso 1 1 calc R D 2
H23 H 0.2890 0.1132 1.0841 0.067 Uiso 1 1 calc R D 2
C3 C 0.2658(9) 0.1665(3) 0.8388(9) 0.027(2) Uani 1 1 d . D 2
H31 H 0.2735 0.1421 0.8121 0.040 Uiso 1 1 calc R D 2
H32 H 0.3498 0.1773 0.8545 0.040 Uiso 1 1 calc R D 2
H33 H 0.2132 0.1798 0.7742 0.040 Uiso 1 1 calc R D 2
C4 C 0.2553(13) 0.3119(4) 0.6769(17) 0.087(6) Uani 1 1 d . E 2
H41 H 0.2138 0.3106 0.7510 0.131 Uiso 1 1 calc R E 2
H42 H 0.2620 0.2883 0.6430 0.131 Uiso 1 1 calc R E 2
H43 H 0.2054 0.3269 0.6156 0.131 Uiso 1 1 calc R E 2
C5 C 0.4038(11) 0.3799(3) 0.7730(14) 0.060(4) Uani 1 1 d . E 2
H51 H 0.3169 0.3880 0.7492 0.090 Uiso 1 1 calc R E 2
H52 H 0.4616 0.3949 0.7346 0.090 Uiso 1 1 calc R E 2
H53 H 0.4251 0.3810 0.8627 0.090 Uiso 1 1 calc R E 2
C6 C 0.5305(12) 0.3253(4) 0.5905(14) 0.075(5) Uani 1 1 d . E 2
H61 H 0.5102 0.3031 0.5470 0.112 Uiso 1 1 calc R E 2
H62 H 0.6187 0.3249 0.6293 0.112 Uiso 1 1 calc R E 2
H63 H 0.5177 0.3448 0.5319 0.112 Uiso 1 1 calc R E 2
C110 C -1.0822(9) 0.6386(3) 1.4865(10) 0.031(3) Uani 1 1 d . F 2
H11A H -1.1179 0.6344 1.5628 0.047 Uiso 1 1 calc R F 2
H11B H -1.1208 0.6225 1.4225 0.047 Uiso 1 1 calc R F 2
H11C H -1.0992 0.6629 1.4597 0.047 Uiso 1 1 calc R F 2
C120 C -0.8102(10) 0.6321(3) 1.3651(10) 0.035(3) Uani 1 1 d . F 2
H12D H -0.8103 0.6563 1.3344 0.053 Uiso 1 1 calc R F 2
H12E H -0.8555 0.6169 1.3017 0.053 Uiso 1 1 calc R F 2
H12F H -0.7229 0.6239 1.3853 0.053 Uiso 1 1 calc R F 2
C130 C -0.8046(8) 0.6616(3) 1.6435(9) 0.026(3) Uani 1 1 d . F 2
H13A H -0.7945 0.6850 1.6082 0.040 Uiso 1 1 calc R F 2
H13B H -0.7213 0.6516 1.6724 0.040 Uiso 1 1 calc R F 2
H13C H -0.8528 0.6637 1.7129 0.040 Uiso 1 1 calc R F 2
C140 C -0.8380(11) 0.4847(3) 1.1979(13) 0.059(4) Uani 1 1 d . G 2
H14D H -0.8326 0.5076 1.1574 0.088 Uiso 1 1 calc R G 2
H14F H -0.8784 0.4878 1.2721 0.088 Uiso 1 1 calc R G 2
H14G H -0.8880 0.4685 1.1414 0.088 Uiso 1 1 calc R G 2
C150 C -0.5666(14) 0.4714(4) 1.1116(10) 0.064(4) Uani 1 1 d . G 2
H15D H -0.4767 0.4714 1.1448 0.096 Uiso 1 1 calc R G 2
H15F H -0.5887 0.4938 1.0699 0.096 Uiso 1 1 calc R G 2
H15G H -0.5841 0.4520 1.0526 0.096 Uiso 1 1 calc R G 2
C160 C -0.6606(13) 0.4161(3) 1.3063(13) 0.063(4) Uani 1 1 d . G 2
H16D H -0.5742 0.4070 1.3119 0.095 Uiso 1 1 calc R G 2
H16F H -0.7172 0.4014 1.2496 0.095 Uiso 1 1 calc R G 2
H16G H -0.6878 0.4156 1.3880 0.095 Uiso 1 1 calc R G 2

loop_
_atom_site_aniso_label
_atom_site_aniso_U_11
_atom_site_aniso_U_22
_atom_site_aniso_U_33
_atom_site_aniso_U_23
_atom_site_aniso_U_13
_atom_site_aniso_U_12
Ba1 0.0207(3) 0.0297(4) 0.0172(3) 0.0011(3) 0.0015(2) 0.0000(3)
Ba2 0.0205(3) 0.0295(3) 0.0155(3) -0.0030(3) 0.0010(2) 0.0029(3)
O10 0.043(5) 0.019(4) 0.021(4) -0.006(3) 0.008(4) 0.000(3)
O11 0.016(4) 0.020(4) 0.021(4) -0.001(3) 0.012(3) -0.002(3)
O20 0.023(4) 0.033(6) 0.026(4) 0.010(3) -0.011(3) -0.007(3)
O21 0.017(4) 0.030(4) 0.025(4) 0.005(3) 0.003(3) 0.005(3)
O30 0.033(5) 0.027(5) 0.024(4) 0.002(4) 0.008(3) 0.006(3)
O31 0.029(4) 0.030(4) 0.018(4) 0.001(3) 0.003(3) 0.006(3)
O40 0.015(3) 0.024(5) 0.029(4) -0.009(3) 0.001(3) -0.005(3)
O41 0.024(4) 0.034(5) 0.032(4) -0.009(4) -0.005(3) 0.009(3)
O50 0.023(4) 0.098(7) 0.052(5) -0.029(6) -0.005(4) 0.035(5)
O60 0.034(5) 0.080(7) 0.020(5) -0.020(4) 0.002(4) -0.006(4)
O70 0.027(4) 0.049(6) 0.027(4) -0.003(4) 0.010(3) 0.014(4)
O80 0.025(4) 0.040(5) 0.027(4) 0.000(4) 0.011(3) 0.003(4)
C11 0.044(7) 0.022(7) 0.029(6) 0.000(5) 0.020(5) -0.010(5)
C12 0.050(8) 0.039(8) 0.053(8) 0.006(7) 0.035(7) 0.025(6)
C13 0.026(6) 0.040(7) 0.022(6) -0.017(5) 0.000(5) -0.004(5)
C14 0.015(6) 0.066(9) 0.025(6) -0.019(6) 0.006(5) -0.004(6)
C15 0.023(6) 0.053(8) 0.027(7) 0.005(6) 0.015(5) 0.001(6)
C16 0.015(5) 0.032(7) 0.026(6) -0.018(5) 0.018(5) -0.015(5)
C17 0.013(5) 0.032(7) 0.014(5) 0.005(5) -0.005(4) 0.003(5)
C18 0.019(5) 0.025(6) 0.021(6) -0.008(5) -0.004(4) -0.002(4)
C19 0.062(9) 0.063(10) 0.060(9) -0.016(8) -0.001(7) -0.043(7)
C20 0.162(18) 0.040(10) 0.066(11) 0.014(9) 0.012(11) -0.012(10)
C21 0.015(5) 0.026(6) 0.024(6) 0.018(5) -0.001(4) 0.011(4)
C22 0.028(7) 0.034(8) 0.028(7) 0.016(5) 0.012(6) -0.001(5)
C23 0.019(6) 0.031(7) 0.030(7) 0.002(5) 0.005(5) -0.006(5)
C24 0.029(6) 0.042(7) 0.034(7) 0.013(6) -0.001(5) 0.007(5)
C25 0.028(6) 0.046(8) 0.059(8) 0.021(7) 0.008(6) -0.007(5)
C26 0.025(6) 0.024(6) 0.052(7) 0.012(5) 0.018(5) -0.005(5)
C27 0.027(6) 0.019(6) 0.036(6) -0.002(5) 0.006(5) 0.003(5)
C28 0.034(6) 0.018(6) 0.023(6) 0.010(5) 0.000(5) 0.004(5)
C29 0.022(6) 0.058(9) 0.030(7) 0.014(6) -0.003(5) 0.006(6)
C30 0.047(8) 0.036(7) 0.034(7) 0.000(6) -0.012(6) 0.019(6)
C31 0.040(7) 0.018(6) 0.022(6) 0.006(5) 0.003(5) 0.000(5)
C32 0.072(9) 0.025(7) 0.044(8) 0.016(6) 0.005(7) 0.018(6)
C33 0.030(6) 0.045(8) 0.019(6) 0.003(5) 0.011(5) -0.004(6)
C34 0.024(6) 0.036(7) 0.042(7) -0.008(6) 0.005(5) -0.007(5)
C35 0.028(6) 0.047(8) 0.008(5) 0.009(5) 0.006(4) 0.009(5)
C36 0.028(6) 0.033(7) 0.022(6) -0.013(5) -0.009(5) 0.001(5)
C37 0.018(5) 0.025(6) 0.024(6) 0.015(5) 0.008(4) 0.002(5)
C38 0.029(6) 0.023(6) 0.015(6) 0.000(4) -0.003(5) -0.001(5)
C39 0.049(8) 0.027(7) 0.047(7) 0.032(6) 0.025(6) -0.002(6)
C40 0.168(17) 0.019(8) 0.041(9) 0.005(7) -0.007(10) -0.009(9)
C41 0.021(6) 0.048(8) 0.021(6) 0.003(5) -0.001(5) 0.002(5)
C42 0.014(6) 0.056(10) 0.044(8) -0.003(7) -0.008(6) 0.006(5)
C43 0.017(6) 0.048(8) 0.030(7) -0.010(6) 0.003(5) 0.004(5)
C44 0.034(7) 0.076(10) 0.013(6) 0.015(6) -0.009(5) 0.018(6)
C45 0.035(7) 0.037(7) 0.040(7) 0.010(6) -0.002(5) 0.017(5)
C46 0.033(6) 0.023(6) 0.040(7) 0.007(5) 0.008(5) 0.006(5)
C47 0.018(5) 0.030(6) 0.021(6) 0.002(5) -0.003(4) -0.002(4)
C48 0.017(5) 0.035(7) 0.005(5) 0.003(4) 0.005(4) 0.010(4)
C49 0.049(8) 0.052(9) 0.044(8) -0.007(7) -0.009(6) -0.009(7)
C50 0.031(7) 0.061(9) 0.025(6) -0.008(6) 0.003(5) -0.013(6)
C51 0.047(9) 0.110(14) 0.048(10) 0.005(9) -0.001(7) 0.014(8)
C52 0.033(8) 0.25(3) 0.074(12) -0.021(17) -0.010(8) 0.061(15)
C53 0.16(2) 0.15(2) 0.058(12) -0.027(12) -0.021(13) -0.012(15)
C54 0.065(9) 0.071(11) 0.044(8) 0.003(7) 0.002(7) 0.025(8)
C60 0.023(7) 0.156(15) 0.022(7) -0.039(8) 0.018(6) -0.038(8)
C61 0.030(7) 0.092(11) 0.030(7) 0.005(7) 0.010(6) -0.002(7)
C62 0.049(8) 0.070(10) 0.016(6) -0.005(6) 0.003(6) 0.013(7)
C63 0.017(6) 0.103(11) 0.030(7) 0.009(7) 0.007(5) 0.015(6)
C71 0.043(8) 0.060(10) 0.044(9) 0.026(7) 0.015(6) 0.014(6)
C72 0.037(7) 0.131(13) 0.050(8) 0.005(12) 0.012(6) -0.024(11)
C73 0.013(6) 0.37(3) 0.065(10) 0.127(16) -0.022(6) -0.070(12)
C74 0.031(6) 0.059(9) 0.039(7) 0.011(6) 0.007(5) -0.002(6)
C81 0.040(8) 0.048(8) 0.037(8) 0.010(6) 0.015(6) 0.005(6)
C82 0.013(6) 0.109(13) 0.035(8) -0.001(8) 0.010(6) 0.017(7)
C83 0.041(7) 0.060(9) 0.024(6) 0.003(6) 0.010(5) -0.011(6)
C84 0.039(7) 0.071(10) 0.046(9) 0.012(7) 0.010(7) 0.011(7)
C91 0.063(11) 0.092(13) 0.087(13) 0.038(11) -0.010(10) -0.059(10)
C92 0.077(13) 0.108(16) 0.071(12) 0.047(12) -0.007(10) -0.030(12)
C93 0.101(16) 0.064(13) 0.15(2) 0.056(13) 0.001(15) 0.003(11)
C94 0.112(16) 0.056(12) 0.151(19) 0.066(13) 0.061(15) 0.030(11)
C95 0.26(3) 0.071(15) 0.073(13) 0.021(12) 0.008(17) -0.087(18)
C96 0.050(11) 0.076(15) 0.21(3) 0.012(15) 0.036(14) -0.007(9)
C97 0.074(12) 0.19(2) 0.107(15) 0.019(14) 0.076(12) 0.012(13)
Al1 0.0214(17) 0.0242(19) 0.0222(17) -0.0002(14) 0.0040(13) 0.0024(14)
Al2 0.046(2) 0.033(2) 0.043(2) 0.0221(18) 0.0031(18) -0.0025(17)
Al10 0.0180(16) 0.0213(18) 0.0204(17) -0.0024(14) 0.0019(13) 0.0045(13)
Al20 0.032(2) 0.041(2) 0.040(2) -0.0199(18) 0.0044(17) -0.0020(17)
C1 0.029(6) 0.029(6) 0.025(6) -0.004(5) -0.016(5) -0.001(5)
C2 0.060(9) 0.028(8) 0.038(8) 0.013(6) -0.016(7) 0.006(6)
C3 0.034(6) 0.029(6) 0.020(5) -0.009(5) 0.015(5) 0.009(5)
C4 0.077(11) 0.067(11) 0.129(15) 0.063(11) 0.054(10) 0.016(9)
C5 0.036(7) 0.050(9) 0.095(12) 0.026(8) 0.015(7) -0.003(6)
C6 0.054(9) 0.092(13) 0.085(12) 0.038(10) 0.034(8) 0.004(8)
C110 0.026(6) 0.035(7) 0.035(7) 0.002(5) 0.016(5) 0.010(5)
C120 0.029(6) 0.044(8) 0.030(6) 0.003(6) -0.002(5) -0.002(5)
C130 0.014(5) 0.027(7) 0.043(7) -0.001(5) 0.021(5) -0.004(4)
C140 0.048(8) 0.048(9) 0.072(10) -0.030(8) -0.022(7) -0.004(6)
C150 0.111(12) 0.062(10) 0.017(6) -0.011(6) 0.003(7) 0.031(9)
C160 0.086(11) 0.029(8) 0.074(10) -0.023(7) 0.007(8) -0.007(7)

loop_
_atom_type_symbol
_atom_type_description
_atom_type_scat_dispersion_real
_atom_type_scat_dispersion_imag
_atom_type_scat_source
C C 0.0033 0.0016 'International Tables Vol C Tables 4.2.6.8 and 6.1.1.4'
H H 0.0000 0.0000 'International Tables Vol C Tables 4.2.6.8 and 6.1.1.4'
O O 0.0106 0.0060 'International Tables Vol C Tables 4.2.6.8 and 6.1.1.4'
Al Al 0.0645 0.0514 'International Tables Vol C Tables 4.2.6.8 and 6.1.1.4'
Ba Ba -0.3244 2.2819 'International Tables Vol C Tables 4.2.6.8 and 6.1.1.4'

loop_
_geom_angle_atom_site_label_1
_geom_angle_atom_site_label_2
_geom_angle_atom_site_label_3
_geom_angle
_geom_angle_site_symmetry_1
_geom_angle_site_symmetry_3
_geom_angle_publ_flag
O21 Ba1 O50 128.3(3) . . ?
O21 Ba1 O60 82.0(2) . . ?
O50 Ba1 O60 99.6(2) . . ?
O21 Ba1 O11 141.4(2) . . ?
O50 Ba1 O11 75.8(3) . . ?
O60 Ba1 O11 127.9(2) . . ?
O21 Ba1 O20 62.1(2) . . ?
O50 Ba1 O20 169.5(3) . . ?
O60 Ba1 O20 82.5(2) . . ?
O11 Ba1 O20 94.7(2) . . ?
O21 Ba1 O10 86.4(2) . . ?
O50 Ba1 O10 90.9(2) . . ?
O60 Ba1 O10 167.6(2) . . ?
O11 Ba1 O10 60.9(2) . . ?
O20 Ba1 O10 88.2(2) . . ?
O41 Ba2 O70 131.1(2) . . ?
O41 Ba2 O31 142.0(2) . . ?
O70 Ba2 O31 75.6(2) . . ?
O41 Ba2 O80 79.8(2) . . ?
O70 Ba2 O80 96.9(2) . . ?
O31 Ba2 O80 129.2(2) . . ?
O41 Ba2 O30 88.0(2) . . ?
O70 Ba2 O30 92.7(2) . . ?
O31 Ba2 O30 60.9(2) . . ?
O80 Ba2 O30 167.7(2) . . ?
O41 Ba2 O40 61.0(2) . . ?
O70 Ba2 O40 167.8(2) . . ?
O31 Ba2 O40 94.8(2) . . ?
O80 Ba2 O40 83.1(2) . . ?
O30 Ba2 O40 89.1(2) . . ?
C18 O10 C11 108.2(8) . . ?
C18 O10 Ba1 115.8(6) . . ?
C11 O10 Ba1 136.0(6) . . ?
C17 O11 Ba1 120.7(6) . . ?
C28 O20 C21 104.5(7) . . ?
C28 O20 Ba1 114.3(5) . . ?
C21 O20 Ba1 135.2(5) . . ?
C27 O21 Ba1 120.4(6) . . ?
C38 O30 C31 106.3(8) . . ?
C38 O30 Ba2 116.1(6) . . ?
C31 O30 Ba2 137.5(6) . . ?
C37 O31 Ba2 121.3(6) . . ?
C48 O40 C41 106.7(7) . . ?
C48 O40 Ba2 114.1(5) . . ?
C41 O40 Ba2 135.3(6) . . ?
C47 O41 Ba2 121.2(6) . . ?
C54 O50 C51 106.6(9) . . ?
C54 O50 Ba1 121.6(7) . . ?
C51 O50 Ba1 131.8(7) . . ?
C60 O60 C63 108.1(9) . . ?
C60 O60 Ba1 124.7(7) . . ?
C63 O60 Ba1 126.9(6) . . ?
C71 O70 C74 107.9(9) . . ?
C71 O70 Ba2 134.0(7) . . ?
C74 O70 Ba2 115.4(6) . . ?
C81 O80 C84 103.5(8) . . ?
C81 O80 Ba2 126.5(6) . . ?
C84 O80 Ba2 129.6(6) . . ?
O10 C11 C20 108.1(10) . . ?
O10 C11 C19 106.7(9) . . ?
C20 C11 C19 112.1(11) . . ?
O10 C11 C12 106.2(8) . . ?
C20 C11 C12 117.6(11) . . ?
C19 C11 C12 105.4(10) . . ?
C11 C12 C13 101.1(9) . . ?
C14 C13 C18 123.5(11) . . ?
C14 C13 C12 129.9(10) . . ?
C18 C13 C12 106.4(10) . . ?
C13 C14 C15 116.0(11) . . ?
C14 C15 C16 122.6(12) . . ?
C15 C16 C17 120.8(11) . . ?
O11 C17 C16 125.3(10) . . ?
O11 C17 C18 120.1(10) . . ?
C16 C17 C18 114.6(10) . . ?
C13 C18 O10 115.9(10) . . ?
C13 C18 C17 122.4(11) . . ?
O10 C18 C17 121.7(10) . . ?
O20 C21 C30 105.4(8) . . ?
O20 C21 C29 105.6(8) . . ?
C30 C21 C29 110.1(9) . . ?
O20 C21 C22 107.0(8) . . ?
C30 C21 C22 113.5(9) . . ?
C29 C21 C22 114.5(10) . . ?
C23 C22 C21 102.5(9) . . ?
C28 C23 C24 118.5(10) . . ?
C28 C23 C22 110.7(10) . . ?
C24 C23 C22 130.8(10) . . ?
C23 C24 C25 117.0(10) . . ?
C26 C25 C24 123.1(11) . . ?
C25 C26 C27 121.0(10) . . ?
O21 C27 C26 126.8(9) . . ?
O21 C27 C28 118.3(9) . . ?
C26 C27 C28 115.0(10) . . ?
C23 C28 O20 112.9(9) . . ?
C23 C28 C27 125.4(10) . . ?
O20 C28 C27 121.7(9) . . ?
C39 C31 C40 114.7(11) . . ?
C39 C31 C32 116.8(10) . . ?
C40 C31 C32 110.9(11) . . ?
C39 C31 O30 105.4(8) . . ?
C40 C31 O30 105.4(9) . . ?
C32 C31 O30 101.9(8) . . ?
C33 C32 C31 105.5(9) . . ?
C38 C33 C32 111.4(10) . . ?
C38 C33 C34 116.2(11) . . ?
C32 C33 C34 132.2(11) . . ?
C35 C34 C33 117.9(12) . . ?
C36 C35 C34 121.8(12) . . ?
C35 C36 C37 121.2(11) . . ?
C38 C37 O31 118.5(10) . . ?
C38 C37 C36 116.4(10) . . ?
O31 C37 C36 125.0(9) . . ?
C37 C38 C33 126.4(12) . . ?
C37 C38 O30 122.6(10) . . ?
C33 C38 O30 111.1(9) . . ?
O40 C41 C42 108.0(9) . . ?
O40 C41 C49 107.5(9) . . ?
C42 C41 C49 113.0(10) . . ?
O40 C41 C50 105.8(8) . . ?
C42 C41 C50 111.7(10) . . ?
C49 C41 C50 110.4(10) . . ?
C41 C42 C43 103.5(9) . . ?
C48 C43 C44 119.0(11) . . ?
C48 C43 C42 106.5(10) . . ?
C44 C43 C42 134.5(10) . . ?
C45 C44 C43 120.3(10) . . ?
C44 C45 C46 120.8(11) . . ?
C45 C46 C47 121.0(11) . . ?
O41 C47 C48 118.2(9) . . ?
O41 C47 C46 125.3(9) . . ?
C48 C47 C46 116.5(9) . . ?
C47 C48 O40 123.8(8) . . ?
C47 C48 C43 122.3(9) . . ?
O40 C48 C43 113.9(9) . . ?
C52 C51 O50 101.9(12) . . ?
C51 C52 C53 113.2(15) . . ?
C54 C53 C52 106.2(17) . . ?
C53 C54 O50 109.1(13) . . ?
O60 C60 C61 107.6(10) . . ?
C60 C61 C62 103.3(10) . . ?
C63 C62 C61 107.4(10) . . ?
C62 C63 O60 106.7(9) . . ?
O70 C71 C72 111.8(11) . . ?
C73 C72 C71 103.3(11) . . ?
C72 C73 C74 108.3(9) . . ?
O70 C74 C73 104.6(9) . . ?
O80 C81 C82 108.0(9) . . ?
C83 C82 C81 103.9(10) . . ?
C84 C83 C82 103.1(10) . . ?
C83 C84 O80 104.6(9) . . ?
C96 C91 C97 120(2) . . ?
C96 C91 C92 117(2) . . ?
C97 C91 C92 122.7(18) . . ?
C93 C92 C91 124(2) . . ?
C92 C93 C94 121(2) . . ?
C93 C94 C95 113(2) . . ?
C96 C95 C94 123(3) . . ?
C95 C96 C91 122(3) . . ?
C1 Al1 C2 114.0(5) . . ?
C1 Al1 C3 112.4(5) . . ?
C2 Al1 C3 111.0(5) . . ?
C4 Al2 C5 108.9(6) . . ?
C4 Al2 C6 114.4(8) . . ?
C5 Al2 C6 114.6(6) . . ?
C130 Al10 C110 114.0(4) . . ?
C130 Al10 C120 109.2(4) . . ?
C110 Al10 C120 114.8(5) . . ?
C150 Al20 C140 110.6(7) . . ?
C150 Al20 C160 112.3(6) . . ?
C140 Al20 C160 114.6(6) . . ?

loop_
_geom_bond_atom_site_label_1
_geom_bond_atom_site_label_2
_geom_bond_distance
_geom_bond_site_symmetry_2
_geom_bond_publ_flag
Ba1 O21 2.678(7) . ?
Ba1 O50 2.693(7) . ?
Ba1 O60 2.719(8) . ?
Ba1 O11 2.725(6) . ?
Ba1 O20 2.773(6) . ?
Ba1 O10 2.805(7) . ?
Ba2 O41 2.679(7) . ?
Ba2 O70 2.680(7) . ?
Ba2 O31 2.690(7) . ?
Ba2 O80 2.696(7) . ?
Ba2 O30 2.767(7) . ?
Ba2 O40 2.767(6) . ?
O10 C18 1.379(12) . ?
O10 C11 1.483(13) . ?
O11 C17 1.342(12) . ?
O20 C28 1.397(12) . ?
O20 C21 1.497(11) . ?
O21 C27 1.369(11) . ?
O30 C38 1.400(13) . ?
O30 C31 1.550(12) . ?
O31 C37 1.386(11) . ?
O40 C48 1.385(11) . ?
O40 C41 1.467(12) . ?
O41 C47 1.353(11) . ?
O50 C54 1.491(14) . ?
O50 C51 1.570(16) . ?
O60 C60 1.417(13) . ?
O60 C63 1.453(12) . ?
O70 C71 1.379(13) . ?
O70 C74 1.455(13) . ?
O80 C81 1.433(13) . ?
O80 C84 1.493(13) . ?
C11 C20 1.485(17) . ?
C11 C19 1.522(16) . ?
C11 C12 1.556(14) . ?
C12 C13 1.613(16) . ?
C13 C14 1.345(15) . ?
C13 C18 1.355(14) . ?
C14 C15 1.378(14) . ?
C15 C16 1.394(14) . ?
C16 C17 1.400(14) . ?
C17 C18 1.407(12) . ?
C21 C30 1.499(14) . ?
C21 C29 1.499(14) . ?
C21 C22 1.507(14) . ?
C22 C23 1.466(14) . ?
C23 C28 1.351(14) . ?
C23 C24 1.406(15) . ?
C24 C25 1.426(14) . ?
C25 C26 1.353(15) . ?
C26 C27 1.395(14) . ?
C27 C28 1.430(13) . ?
C31 C39 1.471(15) . ?
C31 C40 1.512(16) . ?
C31 C32 1.531(15) . ?
C32 C33 1.420(15) . ?
C33 C38 1.371(14) . ?
C33 C34 1.471(15) . ?
C34 C35 1.377(13) . ?
C35 C36 1.376(15) . ?
C36 C37 1.406(15) . ?
C37 C38 1.351(13) . ?
C41 C42 1.492(15) . ?
C41 C49 1.517(15) . ?
C41 C50 1.538(15) . ?
C42 C43 1.537(16) . ?
C43 C48 1.388(14) . ?
C43 C44 1.400(16) . ?
C44 C45 1.331(15) . ?
C45 C46 1.372(15) . ?
C46 C47 1.433(14) . ?
C47 C48 1.356(13) . ?
C51 C52 1.439(17) . ?
C52 C53 1.48(2) . ?
C53 C54 1.40(2) . ?
C60 C61 1.456(15) . ?
C61 C62 1.510(16) . ?
C62 C63 1.447(15) . ?
C71 C72 1.480(17) . ?
C72 C73 1.415(16) . ?
C73 C74 1.525(15) . ?
C81 C82 1.541(16) . ?
C82 C83 1.488(15) . ?
C83 C84 1.471(16) . ?
C91 C96 1.28(2) . ?
C91 C97 1.38(2) . ?
C91 C92 1.40(2) . ?
C92 C93 1.26(2) . ?
C93 C94 1.41(2) . ?
C94 C95 1.42(2) . ?
C95 C96 1.30(3) . ?
Al1 C1 1.973(10) . ?
Al1 C2 1.980(11) . ?
Al1 C3 1.999(9) . ?
Al2 C4 1.903(16) . ?
Al2 C5 1.953(14) . ?
Al2 C6 1.969(14) . ?
Al10 C130 1.977(11) . ?
Al10 C110 2.000(10) . ?
Al10 C120 2.004(11) . ?
Al20 C150 1.927(13) . ?
Al20 C140 1.984(12) . ?
Al20 C160 1.992(13) . ?

loop_
_geom_torsion_atom_site_label_1
_geom_torsion_atom_site_label_2
_geom_torsion_atom_site_label_3
_geom_torsion_atom_site_label_4
_geom_torsion
_geom_torsion_site_symmetry_1
_geom_torsion_site_symmetry_2
_geom_torsion_site_symmetry_3
_geom_torsion_site_symmetry_4
_geom_torsion_publ_flag
O21 Ba1 O10 C18 -165.0(6) . . . . ?
O50 Ba1 O10 C18 66.6(6) . . . . ?
O60 Ba1 O10 C18 -144.8(11) . . . . ?
O11 Ba1 O10 C18 -6.5(6) . . . . ?
O20 Ba1 O10 C18 -102.9(6) . . . . ?
O21 Ba1 O10 C11 13.1(9) . . . . ?
O50 Ba1 O10 C11 -115.3(9) . . . . ?
O60 Ba1 O10 C11 33.3(17) . . . . ?
O11 Ba1 O10 C11 171.6(9) . . . . ?
O20 Ba1 O10 C11 75.2(9) . . . . ?
O21 Ba1 O11 C17 43.3(7) . . . . ?
O50 Ba1 O11 C17 -91.7(7) . . . . ?
O60 Ba1 O11 C17 177.0(6) . . . . ?
O20 Ba1 O11 C17 92.8(6) . . . . ?
O10 Ba1 O11 C17 7.5(6) . . . . ?
O21 Ba1 O20 C28 14.2(6) . . . . ?
O50 Ba1 O20 C28 -158.3(13) . . . . ?
O60 Ba1 O20 C28 99.0(7) . . . . ?
O11 Ba1 O20 C28 -133.3(6) . . . . ?
O10 Ba1 O20 C28 -72.7(6) . . . . ?
O21 Ba1 O20 C21 161.8(9) . . . . ?
O50 Ba1 O20 C21 -10.6(19) . . . . ?
O60 Ba1 O20 C21 -113.3(9) . . . . ?
O11 Ba1 O20 C21 14.3(8) . . . . ?
O10 Ba1 O20 C21 75.0(8) . . . . ?
O50 Ba1 O21 C27 163.6(6) . . . . ?
O60 Ba1 O21 C27 -100.4(7) . . . . ?
O11 Ba1 O21 C27 44.5(7) . . . . ?
O20 Ba1 O21 C27 -14.6(6) . . . . ?
O10 Ba1 O21 C27 75.3(6) . . . . ?
O41 Ba2 O30 C38 163.2(6) . . . . ?
O70 Ba2 O30 C38 -65.8(6) . . . . ?
O31 Ba2 O30 C38 6.1(6) . . . . ?
O80 Ba2 O30 C38 153.0(9) . . . . ?
O40 Ba2 O30 C38 102.2(6) . . . . ?
O41 Ba2 O30 C31 -10.9(8) . . . . ?
O70 Ba2 O30 C31 120.1(8) . . . . ?
O31 Ba2 O30 C31 -168.0(9) . . . . ?
O80 Ba2 O30 C31 -21.2(16) . . . . ?
O40 Ba2 O30 C31 -72.0(8) . . . . ?
O41 Ba2 O31 C37 -45.3(8) . . . . ?
O70 Ba2 O31 C37 95.3(7) . . . . ?
O80 Ba2 O31 C37 -177.5(6) . . . . ?
O30 Ba2 O31 C37 -6.1(6) . . . . ?
O40 Ba2 O31 C37 -92.4(7) . . . . ?
O41 Ba2 O40 C48 -10.3(5) . . . . ?
O70 Ba2 O40 C48 176.5(9) . . . . ?
O31 Ba2 O40 C48 138.6(6) . . . . ?
O80 Ba2 O40 C48 -92.5(6) . . . . ?
O30 Ba2 O40 C48 77.9(6) . . . . ?
O41 Ba2 O40 C41 -164.4(9) . . . . ?
O70 Ba2 O40 C41 22.4(16) . . . . ?
O31 Ba2 O40 C41 -15.5(9) . . . . ?
O80 Ba2 O40 C41 113.4(9) . . . . ?
O30 Ba2 O40 C41 -76.2(9) . . . . ?
O70 Ba2 O41 C47 -171.4(6) . . . . ?
O31 Ba2 O41 C47 -46.0(8) . . . . ?
O80 Ba2 O41 C47 98.3(7) . . . . ?
O30 Ba2 O41 C47 -79.5(7) . . . . ?
O40 Ba2 O41 C47 10.5(6) . . . . ?
O21 Ba1 O50 C54 -85.4(10) . . . . ?
O60 Ba1 O50 C54 -172.8(10) . . . . ?
O11 Ba1 O50 C54 60.3(9) . . . . ?
O20 Ba1 O50 C54 86.1(19) . . . . ?
O10 Ba1 O50 C54 0.7(10) . . . . ?
O21 Ba1 O50 C51 92.9(12) . . . . ?
O60 Ba1 O50 C51 5.5(12) . . . . ?
O11 Ba1 O50 C51 -121.3(12) . . . . ?
O20 Ba1 O50 C51 -95.6(15) . . . . ?
O10 Ba1 O50 C51 179.0(12) . . . . ?
O21 Ba1 O60 C60 -130.8(11) . . . . ?
O50 Ba1 O60 C60 -3.2(11) . . . . ?
O11 Ba1 O60 C60 76.2(11) . . . . ?
O20 Ba1 O60 C60 166.4(11) . . . . ?
O10 Ba1 O60 C60 -151.3(12) . . . . ?
O21 Ba1 O60 C63 41.6(9) . . . . ?
O50 Ba1 O60 C63 169.3(9) . . . . ?
O11 Ba1 O60 C63 -111.3(8) . . . . ?
O20 Ba1 O60 C63 -21.1(9) . . . . ?
O10 Ba1 O60 C63 21.2(17) . . . . ?
O41 Ba2 O70 C71 -77.1(11) . . . . ?
O31 Ba2 O70 C71 134.2(11) . . . . ?
O80 Ba2 O70 C71 5.5(11) . . . . ?
O30 Ba2 O70 C71 -166.8(11) . . . . ?
O40 Ba2 O70 C71 95.0(13) . . . . ?
O41 Ba2 O70 C74 81.6(7) . . . . ?
O31 Ba2 O70 C74 -67.1(7) . . . . ?
O80 Ba2 O70 C74 164.2(7) . . . . ?
O30 Ba2 O70 C74 -8.1(7) . . . . ?
O40 Ba2 O70 C74 -106.3(13) . . . . ?
O41 Ba2 O80 C81 -42.9(8) . . . . ?
O70 Ba2 O80 C81 -173.4(8) . . . . ?
O31 Ba2 O80 C81 109.5(8) . . . . ?
O30 Ba2 O80 C81 -32.4(15) . . . . ?
O40 Ba2 O80 C81 18.8(8) . . . . ?
O41 Ba2 O80 C84 145.0(9) . . . . ?
O70 Ba2 O80 C84 14.4(9) . . . . ?
O31 Ba2 O80 C84 -62.6(9) . . . . ?
O30 Ba2 O80 C84 155.4(11) . . . . ?
O40 Ba2 O80 C84 -153.3(9) . . . . ?
C18 O10 C11 C20 -141.5(11) . . . . ?
Ba1 O10 C11 C20 40.3(14) . . . . ?
C18 O10 C11 C19 97.7(9) . . . . ?
Ba1 O10 C11 C19 -80.5(11) . . . . ?
C18 O10 C11 C12 -14.4(11) . . . . ?
Ba1 O10 C11 C12 167.4(7) . . . . ?
O10 C11 C12 C13 14.3(11) . . . . ?
C20 C11 C12 C13 135.5(11) . . . . ?
C19 C11 C12 C13 -98.7(10) . . . . ?
C11 C12 C13 C14 175.5(11) . . . . ?
C11 C12 C13 C18 -10.0(12) . . . . ?
C18 C13 C14 C15 2.8(17) . . . . ?
C12 C13 C14 C15 176.5(11) . . . . ?
C13 C14 C15 C16 -0.3(17) . . . . ?
C14 C15 C16 C17 -2.5(17) . . . . ?
Ba1 O11 C17 C16 172.4(8) . . . . ?
Ba1 O11 C17 C18 -8.1(11) . . . . ?
C15 C16 C17 O11 -177.8(9) . . . . ?
C15 C16 C17 C18 2.7(15) . . . . ?
C14 C13 C18 O10 176.6(10) . . . . ?
C12 C13 C18 O10 1.6(12) . . . . ?
C14 C13 C18 C17 -2.6(17) . . . . ?
C12 C13 C18 C17 -177.5(9) . . . . ?
C11 O10 C18 C13 8.2(12) . . . . ?
Ba1 O10 C18 C13 -173.2(7) . . . . ?
C11 O10 C18 C17 -172.6(9) . . . . ?
Ba1 O10 C18 C17 6.0(11) . . . . ?
O11 C17 C18 C13 -179.8(9) . . . . ?
C16 C17 C18 C13 -0.3(14) . . . . ?
O11 C17 C18 O10 1.1(14) . . . . ?
C16 C17 C18 O10 -179.4(9) . . . . ?
C28 O20 C21 C30 -136.6(9) . . . . ?
Ba1 O20 C21 C30 73.7(10) . . . . ?
C28 O20 C21 C29 106.9(9) . . . . ?
Ba1 O20 C21 C29 -42.8(12) . . . . ?
C28 O20 C21 C22 -15.4(11) . . . . ?
Ba1 O20 C21 C22 -165.2(7) . . . . ?
O20 C21 C22 C23 14.3(11) . . . . ?
C30 C21 C22 C23 130.1(10) . . . . ?
C29 C21 C22 C23 -102.3(10) . . . . ?
C21 C22 C23 C28 -8.2(13) . . . . ?
C21 C22 C23 C24 171.8(12) . . . . ?
C28 C23 C24 C25 -0.2(17) . . . . ?
C22 C23 C24 C25 179.8(12) . . . . ?
C23 C24 C25 C26 -0.6(18) . . . . ?
C24 C25 C26 C27 0.6(18) . . . . ?
Ba1 O21 C27 C26 -166.6(9) . . . . ?
Ba1 O21 C27 C28 13.7(11) . . . . ?
C25 C26 C27 O21 -179.5(10) . . . . ?
C25 C26 C27 C28 0.2(16) . . . . ?
C24 C23 C28 O20 178.4(10) . . . . ?
C22 C23 C28 O20 -1.6(14) . . . . ?
C24 C23 C28 C27 1.1(17) . . . . ?
C22 C23 C28 C27 -178.9(11) . . . . ?
C21 O20 C28 C23 10.8(12) . . . . ?
Ba1 O20 C28 C23 167.9(7) . . . . ?
C21 O20 C28 C27 -171.8(9) . . . . ?
Ba1 O20 C28 C27 -14.7(12) . . . . ?
O21 C27 C28 C23 178.6(10) . . . . ?
C26 C27 C28 C23 -1.1(16) . . . . ?
O21 C27 C28 O20 1.6(15) . . . . ?
C26 C27 C28 O20 -178.2(10) . . . . ?
C38 O30 C31 C39 -104.6(9) . . . . ?
Ba2 O30 C31 C39 69.9(11) . . . . ?
C38 O30 C31 C40 133.7(10) . . . . ?
Ba2 O30 C31 C40 -51.8(13) . . . . ?
C38 O30 C31 C32 17.8(11) . . . . ?
Ba2 O30 C31 C32 -167.7(7) . . . . ?
C39 C31 C32 C33 95.5(11) . . . . ?
C40 C31 C32 C33 -130.5(11) . . . . ?
O30 C31 C32 C33 -18.8(12) . . . . ?
C31 C32 C33 C38 13.9(13) . . . . ?
C31 C32 C33 C34 -170.2(11) . . . . ?
C38 C33 C34 C35 -0.8(15) . . . . ?
C32 C33 C34 C35 -176.5(12) . . . . ?
C33 C34 C35 C36 1.6(16) . . . . ?
C34 C35 C36 C37 -3.0(17) . . . . ?
Ba2 O31 C37 C38 5.7(13) . . . . ?
Ba2 O31 C37 C36 -170.6(8) . . . . ?
C35 C36 C37 C38 3.4(16) . . . . ?
C35 C36 C37 O31 179.7(9) . . . . ?
O31 C37 C38 C33 -179.2(9) . . . . ?
C36 C37 C38 C33 -2.7(17) . . . . ?
O31 C37 C38 O30 0.9(16) . . . . ?
C36 C37 C38 O30 177.5(9) . . . . ?
C32 C33 C38 C37 178.0(11) . . . . ?
C34 C33 C38 C37 1.4(17) . . . . ?
C32 C33 C38 O30 -2.1(13) . . . . ?
C34 C33 C38 O30 -178.7(9) . . . . ?
C31 O30 C38 C37 169.3(10) . . . . ?
Ba2 O30 C38 C37 -6.6(12) . . . . ?
C31 O30 C38 C33 -10.6(11) . . . . ?
Ba2 O30 C38 C33 173.6(7) . . . . ?
C48 O40 C41 C42 12.1(12) . . . . ?
Ba2 O40 C41 C42 167.4(7) . . . . ?
C48 O40 C41 C49 134.3(9) . . . . ?
Ba2 O40 C41 C49 -70.3(11) . . . . ?
C48 O40 C41 C50 -107.6(9) . . . . ?
Ba2 O40 C41 C50 47.8(12) . . . . ?
O40 C41 C42 C43 -11.3(12) . . . . ?
C49 C41 C42 C43 -130.1(10) . . . . ?
C50 C41 C42 C43 104.6(11) . . . . ?
C41 C42 C43 C48 6.6(12) . . . . ?
C41 C42 C43 C44 -172.6(13) . . . . ?
C48 C43 C44 C45 3.3(17) . . . . ?
C42 C43 C44 C45 -177.6(13) . . . . ?
C43 C44 C45 C46 -3.2(18) . . . . ?
C44 C45 C46 C47 0.5(17) . . . . ?
Ba2 O41 C47 C48 -9.6(12) . . . . ?
Ba2 O41 C47 C46 171.2(8) . . . . ?
C45 C46 C47 O41 -178.8(10) . . . . ?
C45 C46 C47 C48 2.1(15) . . . . ?
O41 C47 C48 O40 -1.9(14) . . . . ?
C46 C47 C48 O40 177.3(9) . . . . ?
O41 C47 C48 C43 178.8(9) . . . . ?
C46 C47 C48 C43 -2.0(15) . . . . ?
C41 O40 C48 C47 172.7(9) . . . . ?
Ba2 O40 C48 C47 11.4(11) . . . . ?
C41 O40 C48 C43 -8.0(11) . . . . ?
Ba2 O40 C48 C43 -169.3(7) . . . . ?
C44 C43 C48 C47 -0.6(16) . . . . ?
C42 C43 C48 C47 -180.0(10) . . . . ?
C44 C43 C48 O40 -179.9(9) . . . . ?
C42 C43 C48 O40 0.7(12) . . . . ?
C54 O50 C51 C52 10.3(18) . . . . ?
Ba1 O50 C51 C52 -168.2(13) . . . . ?
O50 C51 C52 C53 0(2) . . . . ?
C51 C52 C53 C54 -10(3) . . . . ?
C52 C53 C54 O50 17(2) . . . . ?
C51 O50 C54 C53 -17.5(18) . . . . ?
Ba1 O50 C54 C53 161.2(12) . . . . ?
C63 O60 C60 C61 -24.5(15) . . . . ?
Ba1 O60 C60 C61 149.1(9) . . . . ?
O60 C60 C61 C62 26.6(16) . . . . ?
C60 C61 C62 C63 -19.2(15) . . . . ?
C61 C62 C63 O60 5.2(14) . . . . ?
C60 O60 C63 C62 11.6(14) . . . . ?
Ba1 O60 C63 C62 -161.9(8) . . . . ?
C74 O70 C71 C72 -8.7(16) . . . . ?
Ba2 O70 C71 C72 151.2(11) . . . . ?
O70 C71 C72 C73 18(2) . . . . ?
C71 C72 C73 C74 -20(2) . . . . ?
C71 O70 C74 C73 -4.0(15) . . . . ?
Ba2 O70 C74 C73 -168.0(11) . . . . ?
C72 C73 C74 O70 16(2) . . . . ?
C84 O80 C81 C82 -20.7(12) . . . . ?
Ba2 O80 C81 C82 165.6(8) . . . . ?
O80 C81 C82 C83 -3.9(14) . . . . ?
C81 C82 C83 C84 27.1(14) . . . . ?
C82 C83 C84 O80 -40.9(13) . . . . ?
C81 O80 C84 C83 38.4(12) . . . . ?
Ba2 O80 C84 C83 -148.1(7) . . . . ?
C96 C91 C92 C93 -1(3) . . . . ?
C97 C91 C92 C93 178.6(17) . . . . ?
C91 C92 C93 C94 1(3) . . . . ?
C92 C93 C94 C95 2(2) . . . . ?
C93 C94 C95 C96 -6(3) . . . . ?
C94 C95 C96 C91 6(3) . . . . ?
C97 C91 C96 C95 178.1(19) . . . . ?
C92 C91 C96 C95 -2(3) . . . . ?
